data_7062360
loop_
_publ_author_name
'Gahlaut, Puneet Singh'
'Gautam, Deepak'
'Lama, Prem'
'Jana, Barun'

_publ_section_title
;
 Unusual coordination of a 1,2,3-triazolyl-pyridine ligand in a Pd(ii)
 complex: application in the Suzuki--Miyaura coupling reaction
;
_journal_issue 14
_journal_name_full 'New Journal of Chemistry'
_journal_page_first 6871
_journal_page_last 6879
_journal_paper_doi 10.1039/D3NJ00206C
_journal_volume 47
_journal_year 2023
_chemical_formula_moiety 'C24 H18 Cl2 N8 O4 Pd'
_chemical_formula_sum 'C24 H18 Cl2 N8 O4 Pd'
_chemical_formula_weight 659.76
_space_group_crystal_system monoclinic
_space_group_IT_number 14
_space_group_name_Hall '-P 2yn'
_space_group_name_H-M_alt 'P 1 21/n 1'
_atom_sites_solution_hydrogens geom
_atom_sites_solution_primary direct
_atom_sites_solution_secondary difmap
_audit_creation_date 2023-02-27
_audit_creation_method
;
Olex2 1.3
(compiled 2020.11.12 svn.r5f609507 for OlexSys, GUI svn.r6408)
;
_audit_update_record
;
2023-03-04 deposited with the CCDC.	2023-03-06 downloaded from the CCDC.
;
_cell_angle_alpha 90
_cell_angle_beta 110.345(3)
_cell_angle_gamma 90
_cell_formula_units_Z 4
_cell_length_a 11.5199(13)
_cell_length_b 20.926(2)
_cell_length_c 13.1275(13)
_cell_measurement_reflns_used 9919
_cell_measurement_temperature 100(2)
_cell_measurement_theta_max 25.98
_cell_measurement_theta_min 2.25
_cell_volume 2967.2(5)
_computing_cell_refinement 'Bruker SAINT'
_computing_data_collection 'Bruker APEX3'
_computing_data_reduction 'Bruker SAINT'
_computing_molecular_graphics 'Olex2 1.3 (Dolomanov et al., 2009)'
_computing_publication_material 'Olex2 1.3 (Dolomanov et al., 2009)'
_computing_structure_refinement 'SHELXL-2019/2 (Sheldrick, 2019)'
_computing_structure_solution 'SHELXS-2019/2 (Sheldrick, 2019)'
_diffrn_ambient_temperature 100(2)
_diffrn_measured_fraction_theta_full 1.000
_diffrn_measured_fraction_theta_max 1.000
_diffrn_measurement_device_type 'Bruker APEX-III photon detector'
_diffrn_measurement_method '\f and \w scans'
_diffrn_radiation_type MoK\a
_diffrn_radiation_wavelength 0.71073
_diffrn_reflns_av_R_equivalents 0.0396
_diffrn_reflns_av_unetI/netI 0.0223
_diffrn_reflns_Laue_measured_fraction_full 1.000
_diffrn_reflns_Laue_measured_fraction_max 1.000
_diffrn_reflns_limit_h_max 13
_diffrn_reflns_limit_h_min -13
_diffrn_reflns_limit_k_max 25
_diffrn_reflns_limit_k_min -25
_diffrn_reflns_limit_l_max 14
_diffrn_reflns_limit_l_min -15
_diffrn_reflns_number 40118
_diffrn_reflns_point_group_measured_fraction_full 1.000
_diffrn_reflns_point_group_measured_fraction_max 1.000
_diffrn_reflns_theta_full 25.242
_diffrn_reflns_theta_max 25.344
_diffrn_reflns_theta_min 1.920
_exptl_absorpt_coefficient_mu 0.848
_exptl_absorpt_correction_type multi-scan
_exptl_absorpt_process_details SADABS
_exptl_crystal_colour colorless
_exptl_crystal_density_diffrn 1.477
_exptl_crystal_description ractangular
_exptl_crystal_F_000 1320
_exptl_crystal_size_max 0.34
_exptl_crystal_size_mid 0.25
_exptl_crystal_size_min 0.22
_exptl_transmission_factor_max 0.7453
_exptl_transmission_factor_min 0.6858
_refine_diff_density_max 1.253
_refine_diff_density_min -0.479
_refine_diff_density_rms 0.069
_refine_ls_extinction_method none
_refine_ls_goodness_of_fit_ref 1.044
_refine_ls_hydrogen_treatment constr
_refine_ls_matrix_type full
_refine_ls_number_parameters 371
_refine_ls_number_reflns 5430
_refine_ls_number_restraints 0
_refine_ls_restrained_S_all 1.044
_refine_ls_R_factor_all 0.0366
_refine_ls_R_factor_gt 0.0317
_refine_ls_shift/su_max 0.003
_refine_ls_shift/su_mean 0.000
_refine_ls_structure_factor_coef Fsqd
_refine_ls_weighting_details 'w=1/[\s^2^(Fo^2^)+(0.0361P)^2^+4.9349P] where P=(Fo^2^+2Fc^2^)/3'
_refine_ls_weighting_scheme calc
_refine_ls_wR_factor_gt 0.0789
_refine_ls_wR_factor_ref 0.0822
_reflns_Friedel_coverage 0.000
_reflns_number_gt 4855
_reflns_number_total 5430
_reflns_threshold_expression 'I > 2\s(I)'
_cod_data_source_file d3nj00206c2.cif
_cod_data_source_block 23feba_sq
_cod_depositor_comments 'Adding full bibliography for 7062360.cif.'
_cod_database_code 7062360
_shelx_shelxl_version_number 2019/2
_shelx_space_group_comment
;
The symmetry employed for this shelxl refinement is uniquely defined
by the following loop, which should always be used as a source of
symmetry information in preference to the above space-group names.
They are only intended as comments.
;
_shelx_estimated_absorpt_t_max 0.835
_shelx_estimated_absorpt_t_min 0.761
_olex2_refinement_description
;
1. Uiso/Uaniso restraints and constraints
Uanis(C1) = Uanis(C2) = Uanis(C6)
Uanis(C16A) = Uanis(C16B)
2. Others
 Sof(O1B)=Sof(O3B)=Sof(C7B)=Sof(C16B)=1-FVAR(1)
 Sof(O1A)=Sof(O3A)=Sof(C7A)=Sof(C16A)=FVAR(1)
3.a Secondary CH2 refined with riding coordinates:
 C8(H8A,H8B), C17(H17A,H17B)
3.b Aromatic/amide H refined with riding coordinates:
 C2(H2), C3(H3), C4(H4A), C5(H5), C10(H10), C12(H12), C13(H13), C14(H14),
 C15(H15), C19(H19), C21(H21), C22(H22), C23(H23), C24(H24)
;
_olex2_submission_special_instructions 'No special instructions were received'

loop_
_space_group_symop_operation_xyz
'x, y, z'
'-x+1/2, y+1/2, -z+1/2'
'-x, -y, -z'
'x-1/2, -y-1/2, z-1/2'

loop_
_atom_site_label
_atom_site_type_symbol
_atom_site_fract_x
_atom_site_fract_y
_atom_site_fract_z
_atom_site_U_iso_or_equiv
_atom_site_adp_type
_atom_site_occupancy
_atom_site_site_symmetry_order
_atom_site_calc_flag
_atom_site_refinement_flags_posn
_atom_site_refinement_flags_adp
_atom_site_refinement_flags_occupancy
_atom_site_disorder_assembly
_atom_site_disorder_group
Pd1 Pd 0.77625(2) 0.64855(2) 0.18277(2) 0.02351(8) Uani 1 1 d . . . . .
Cl1 Cl 0.77927(6) 0.60149(4) 0.02562(6) 0.03242(17) Uani 1 1 d . . . . .
Cl2 Cl 0.76769(7) 0.69984(4) 0.33454(6) 0.03451(18) Uani 1 1 d . . . . .
O2 O 0.99158(19) 0.77913(10) 0.25057(19) 0.0368(5) Uani 1 1 d . . . . .
O4 O 0.6214(2) 0.80168(12) 0.09203(19) 0.0430(6) Uani 1 1 d . . . . .
N1 N 0.9605(2) 0.63568(12) 0.25453(19) 0.0266(5) Uani 1 1 d . . . . .
N2 N 0.9962(2) 0.58487(12) 0.3157(2) 0.0284(5) Uani 1 1 d . . . . .
N3 N 1.1205(2) 0.58915(11) 0.35821(19) 0.0246(5) Uani 1 1 d . . . . .
N4 N 1.3104(2) 0.55214(13) 0.4748(2) 0.0350(6) Uani 1 1 d . . . . .
N5 N 0.5918(2) 0.65606(11) 0.11842(18) 0.0228(5) Uani 1 1 d . . . . .
N6 N 0.5248(2) 0.61351(11) 0.14582(19) 0.0241(5) Uani 1 1 d . . . . .
N7 N 0.4067(2) 0.63072(11) 0.09329(18) 0.0221(5) Uani 1 1 d . . . . .
N8 N 0.1965(2) 0.61410(12) 0.0503(2) 0.0296(6) Uani 1 1 d . . . . .
C1 C 0.8993(3) 0.87851(16) 0.2562(3) 0.0376(4) Uani 1 1 d . . . . .
C2 C 0.9384(3) 0.92742(16) 0.3432(3) 0.0376(4) Uani 1 1 d . . . . .
H2 H 1.023235 0.934326 0.384592 0.045 Uiso 1 1 calc R U . . .
C3 C 0.8467(4) 0.96217(15) 0.3611(3) 0.0408(8) Uani 1 1 d . . . . .
H3 H 0.869828 0.994915 0.414534 0.049 Uiso 1 1 calc R U . . .
C4 C 0.7269(4) 0.95236(19) 0.3074(3) 0.0526(10) Uani 1 1 d . . . . .
H4A H 0.666797 0.977198 0.324103 0.063 Uiso 1 1 calc R U . . .
C5 C 0.6908(3) 0.90777(19) 0.2303(3) 0.0476(9) Uani 1 1 d . . . . .
H5 H 0.604670 0.901545 0.193431 0.057 Uiso 1 1 calc R U . . .
C6 C 0.7701(3) 0.87155(17) 0.2026(3) 0.0376(4) Uani 1 1 d . . . . .
C8 C 1.0476(3) 0.73388(18) 0.1986(3) 0.0459(9) Uani 1 1 d . . . . .
H8A H 1.130152 0.749241 0.201928 0.055 Uiso 1 1 calc R U . . .
H8B H 0.995187 0.728363 0.121367 0.055 Uiso 1 1 calc R U . . .
C9 C 1.0594(3) 0.67235(15) 0.2578(2) 0.0299(6) Uani 1 1 d . . . . .
C10 C 1.1625(3) 0.64195(14) 0.3245(2) 0.0277(6) Uani 1 1 d . . . . .
H10 H 1.246097 0.655294 0.343079 0.033 Uiso 1 1 calc R U . . .
C11 C 1.1901(3) 0.54100(14) 0.4334(2) 0.0278(6) Uani 1 1 d . . . . .
C12 C 1.1294(3) 0.49063(19) 0.4564(3) 0.0511(10) Uani 1 1 d . . . . .
H12 H 1.042717 0.485155 0.421582 0.061 Uiso 1 1 calc R U . . .
C13 C 1.1997(4) 0.4477(2) 0.5327(4) 0.0655(13) Uani 1 1 d . . . . .
H13 H 1.161869 0.411682 0.552194 0.079 Uiso 1 1 calc R U . . .
C14 C 1.3255(3) 0.4576(2) 0.5804(3) 0.0504(10) Uani 1 1 d . . . . .
H14 H 1.375265 0.428769 0.633677 0.060 Uiso 1 1 calc R U . . .
C15 C 1.3771(3) 0.50957(18) 0.5495(3) 0.0408(8) Uani 1 1 d . . . . .
H15 H 1.463836 0.516016 0.582046 0.049 Uiso 1 1 calc R U . . .
C17 C 0.5723(3) 0.75475(15) 0.0067(2) 0.0298(6) Uani 1 1 d . . . . .
H17A H 0.638938 0.739109 -0.018281 0.036 Uiso 1 1 calc R U . . .
H17B H 0.507044 0.774399 -0.055927 0.036 Uiso 1 1 calc R U . . .
C18 C 0.5197(2) 0.70071(13) 0.0497(2) 0.0235(6) Uani 1 1 d . . . . .
C19 C 0.3995(3) 0.68401(14) 0.0335(2) 0.0256(6) Uani 1 1 d . . . . .
H19 H 0.326601 0.705401 -0.010569 0.031 Uiso 1 1 calc R U . . .
C20 C 0.3087(2) 0.59382(14) 0.1080(2) 0.0246(6) Uani 1 1 d . . . . .
C21 C 0.3368(3) 0.54141(14) 0.1766(2) 0.0286(6) Uani 1 1 d . . . . .
H21 H 0.420012 0.529668 0.216030 0.034 Uiso 1 1 calc R U . . .
C22 C 0.2382(3) 0.50688(16) 0.1853(3) 0.0350(7) Uani 1 1 d . . . . .
H22 H 0.252034 0.470110 0.230439 0.042 Uiso 1 1 calc R U . . .
C23 C 0.1192(3) 0.52688(16) 0.1271(3) 0.0375(8) Uani 1 1 d . . . . .
H23 H 0.049938 0.504193 0.131979 0.045 Uiso 1 1 calc R U . . .
C24 C 0.1024(3) 0.58023(17) 0.0619(3) 0.0364(8) Uani 1 1 d . . . . .
H24 H 0.020190 0.593801 0.023061 0.044 Uiso 1 1 calc R U . . .
O1A O 1.0713(2) 0.86582(13) 0.1952(2) 0.0373(7) Uani 0.801(4) 1 d . . P A 1
O3A O 0.8009(3) 0.80398(18) 0.0640(3) 0.0335(8) Uani 0.801(4) 1 d . . P A 1
C7A C 0.9970(3) 0.84317(17) 0.2307(3) 0.0284(9) Uani 0.801(4) 1 d . . P A 1
C16A C 0.7349(3) 0.82219(17) 0.1120(3) 0.0255(8) Uani 0.801(4) 1 d . . P A 1
O1B O 0.8673(18) 0.8057(7) 0.0660(11) 0.046(4) Uani 0.199(4) 1 d . . P A 2
O3B O 0.5588(11) 0.8781(6) 0.0553(10) 0.048(4) Uani 0.199(4) 1 d . . P A 2
C7B C 0.9075(13) 0.8096(7) 0.1623(12) 0.025(3) Uani 0.199(4) 1 d . . P A 2
C16B C 0.6417(13) 0.8478(7) 0.1133(12) 0.0255(8) Uani 0.199(4) 1 d . . P A 2

loop_
_atom_site_aniso_label
_atom_site_aniso_U_11
_atom_site_aniso_U_22
_atom_site_aniso_U_33
_atom_site_aniso_U_23
_atom_site_aniso_U_13
_atom_site_aniso_U_12
Pd1 0.01226(12) 0.02927(13) 0.02422(13) -0.00273(8) 0.00031(8) 0.00072(8)
Cl1 0.0182(3) 0.0471(4) 0.0298(4) -0.0090(3) 0.0056(3) -0.0003(3)
Cl2 0.0233(4) 0.0440(4) 0.0303(4) -0.0123(3) 0.0017(3) -0.0004(3)
O2 0.0252(11) 0.0322(12) 0.0495(14) 0.0125(10) 0.0087(10) 0.0007(9)
O4 0.0417(14) 0.0462(15) 0.0438(14) -0.0137(11) 0.0184(11) -0.0231(11)
N1 0.0172(12) 0.0325(13) 0.0255(12) -0.0015(10) 0.0016(10) 0.0017(10)
N2 0.0133(11) 0.0326(13) 0.0337(14) -0.0034(11) 0.0010(10) 0.0006(10)
N3 0.0136(11) 0.0303(13) 0.0260(12) -0.0051(10) 0.0021(9) 0.0009(9)
N4 0.0223(13) 0.0418(15) 0.0336(14) -0.0015(12) 0.0006(11) 0.0017(11)
N5 0.0164(11) 0.0276(12) 0.0218(12) -0.0036(9) 0.0032(9) 0.0010(9)
N6 0.0148(11) 0.0279(12) 0.0259(12) -0.0026(10) 0.0025(9) 0.0013(9)
N7 0.0135(11) 0.0272(12) 0.0229(12) -0.0054(9) 0.0028(9) -0.0004(9)
N8 0.0176(12) 0.0377(14) 0.0307(13) -0.0079(11) 0.0047(10) -0.0007(10)
C1 0.0337(10) 0.0388(10) 0.0381(10) 0.0169(8) 0.0098(8) -0.0032(8)
C2 0.0337(10) 0.0388(10) 0.0381(10) 0.0169(8) 0.0098(8) -0.0032(8)
C3 0.061(2) 0.0255(16) 0.0411(19) 0.0011(14) 0.0249(17) -0.0058(15)
C4 0.048(2) 0.043(2) 0.066(3) 0.0150(19) 0.019(2) 0.0031(18)
C5 0.0361(19) 0.056(2) 0.051(2) 0.0176(19) 0.0148(17) 0.0118(17)
C6 0.0337(10) 0.0388(10) 0.0381(10) 0.0169(8) 0.0098(8) -0.0032(8)
C8 0.0300(18) 0.057(2) 0.056(2) 0.0225(18) 0.0214(16) 0.0097(16)
C9 0.0187(14) 0.0385(17) 0.0321(16) -0.0022(13) 0.0085(12) 0.0023(12)
C10 0.0152(13) 0.0343(16) 0.0325(16) -0.0025(13) 0.0069(12) 0.0001(12)
C11 0.0200(14) 0.0331(16) 0.0270(15) -0.0036(12) 0.0040(12) 0.0048(12)
C12 0.0215(17) 0.051(2) 0.070(3) 0.0173(19) 0.0027(17) 0.0028(15)
C13 0.037(2) 0.060(3) 0.095(3) 0.036(2) 0.017(2) 0.0083(19)
C14 0.035(2) 0.058(2) 0.051(2) 0.0186(18) 0.0066(17) 0.0153(17)
C15 0.0227(16) 0.054(2) 0.0376(18) 0.0011(16) 0.0000(14) 0.0074(15)
C17 0.0213(14) 0.0344(16) 0.0284(15) 0.0001(12) 0.0019(12) -0.0042(12)
C18 0.0166(13) 0.0283(15) 0.0212(14) -0.0039(11) 0.0010(11) 0.0009(11)
C19 0.0165(13) 0.0293(15) 0.0257(15) 0.0002(12) 0.0007(11) 0.0021(11)
C20 0.0188(14) 0.0297(15) 0.0251(14) -0.0104(12) 0.0076(11) -0.0044(11)
C21 0.0247(15) 0.0298(16) 0.0306(16) -0.0068(12) 0.0087(12) -0.0035(12)
C22 0.0383(18) 0.0337(17) 0.0360(17) -0.0101(14) 0.0165(14) -0.0091(14)
C23 0.0316(17) 0.0447(19) 0.0420(19) -0.0219(15) 0.0200(15) -0.0177(15)
C24 0.0195(15) 0.051(2) 0.0386(18) -0.0148(15) 0.0093(13) -0.0059(14)
O1A 0.0264(15) 0.0356(15) 0.0502(18) 0.0058(13) 0.0136(13) -0.0055(12)
O3A 0.0261(17) 0.0410(18) 0.0333(17) -0.0037(13) 0.0099(17) -0.0077(16)
C7A 0.0197(18) 0.0294(19) 0.0290(19) 0.0032(15) -0.0007(15) -0.0044(15)
C16A 0.0169(16) 0.0301(19) 0.0251(17) 0.0089(14) 0.0019(14) 0.0024(14)
O1B 0.067(11) 0.041(8) 0.021(7) 0.003(5) 0.003(8) 0.024(9)
O3B 0.036(7) 0.042(7) 0.052(8) -0.017(6) -0.004(6) 0.011(5)
C7B 0.020(7) 0.023(7) 0.029(8) 0.003(6) 0.005(6) -0.002(6)
C16B 0.0169(16) 0.0301(19) 0.0251(17) 0.0089(14) 0.0019(14) 0.0024(14)

loop_
_atom_type_symbol
_atom_type_description
_atom_type_scat_dispersion_real
_atom_type_scat_dispersion_imag
_atom_type_scat_source
C C 0.0033 0.0016 'International Tables Vol C Tables 4.2.6.8 and 6.1.1.4'
H H 0.0000 0.0000 'International Tables Vol C Tables 4.2.6.8 and 6.1.1.4'
N N 0.0061 0.0033 'International Tables Vol C Tables 4.2.6.8 and 6.1.1.4'
O O 0.0106 0.0060 'International Tables Vol C Tables 4.2.6.8 and 6.1.1.4'
Cl Cl 0.1484 0.1585 'International Tables Vol C Tables 4.2.6.8 and 6.1.1.4'
Pd Pd -0.9988 1.0072 'International Tables Vol C Tables 4.2.6.8 and 6.1.1.4'

loop_
_geom_angle_atom_site_label_1
_geom_angle_atom_site_label_2
_geom_angle_atom_site_label_3
_geom_angle
_geom_angle_site_symmetry_1
_geom_angle_site_symmetry_3
_geom_angle_publ_flag
Cl2 Pd1 Cl1 177.07(3) . . ?
N1 Pd1 Cl1 91.16(7) . . ?
N1 Pd1 Cl2 90.73(7) . . ?
N5 Pd1 Cl1 90.00(7) . . ?
N5 Pd1 Cl2 88.27(7) . . ?
N5 Pd1 N1 175.77(10) . . ?
C7A O2 C8 119.6(3) . . ?
C7B O2 C8 101.8(7) . . ?
C16A O4 C17 118.1(3) . . ?
C16B O4 C17 148.5(8) . . ?
N2 N1 Pd1 116.74(18) . . ?
N2 N1 C9 110.9(2) . . ?
C9 N1 Pd1 132.2(2) . . ?
N1 N2 N3 105.2(2) . . ?
N2 N3 C11 119.7(2) . . ?
C10 N3 N2 111.8(2) . . ?
C10 N3 C11 128.5(2) . . ?
C11 N4 C15 115.7(3) . . ?
N6 N5 Pd1 118.16(17) . . ?
N6 N5 C18 111.5(2) . . ?
C18 N5 Pd1 130.29(19) . . ?
N5 N6 N7 105.4(2) . . ?
N6 N7 C19 111.5(2) . . ?
N6 N7 C20 119.4(2) . . ?
C19 N7 C20 129.1(2) . . ?
C20 N8 C24 115.5(3) . . ?
C2 C1 C7B 160.6(5) . . ?
C6 C1 C2 116.1(3) . . ?
C6 C1 C7A 126.0(3) . . ?
C6 C1 C7B 83.2(5) . . ?
C7A C1 C2 117.9(3) . . ?
C1 C2 H2 121.5 . . ?
C3 C2 C1 117.0(3) . . ?
C3 C2 H2 121.5 . . ?
C2 C3 H3 118.4 . . ?
C4 C3 C2 123.2(4) . . ?
C4 C3 H3 118.4 . . ?
C3 C4 H4A 119.9 . . ?
C3 C4 C5 120.2(4) . . ?
C5 C4 H4A 119.9 . . ?
C4 C5 H5 118.5 . . ?
C6 C5 C4 123.0(4) . . ?
C6 C5 H5 118.5 . . ?
C1 C6 C16A 114.1(3) . . ?
C1 C6 C16B 158.9(6) . . ?
C5 C6 C1 120.5(4) . . ?
C5 C6 C16A 125.4(3) . . ?
C5 C6 C16B 80.3(6) . . ?
O2 C8 H8A 110.3 . . ?
O2 C8 H8B 110.3 . . ?
O2 C8 C9 107.2(3) . . ?
H8A C8 H8B 108.5 . . ?
C9 C8 H8A 110.3 . . ?
C9 C8 H8B 110.3 . . ?
N1 C9 C8 123.3(3) . . ?
N1 C9 C10 106.8(3) . . ?
C10 C9 C8 129.9(3) . . ?
N3 C10 C9 105.3(3) . . ?
N3 C10 H10 127.4 . . ?
C9 C10 H10 127.4 . . ?
N4 C11 N3 114.3(3) . . ?
N4 C11 C12 126.4(3) . . ?
C12 C11 N3 119.2(3) . . ?
C11 C12 H12 121.6 . . ?
C11 C12 C13 116.7(3) . . ?
C13 C12 H12 121.6 . . ?
C12 C13 H13 120.3 . . ?
C12 C13 C14 119.4(4) . . ?
C14 C13 H13 120.3 . . ?
C13 C14 H14 120.6 . . ?
C15 C14 C13 118.7(3) . . ?
C15 C14 H14 120.6 . . ?
N4 C15 C14 123.0(3) . . ?
N4 C15 H15 118.5 . . ?
C14 C15 H15 118.5 . . ?
O4 C17 H17A 109.9 . . ?
O4 C17 H17B 109.9 . . ?
O4 C17 C18 108.9(2) . . ?
H17A C17 H17B 108.3 . . ?
C18 C17 H17A 109.9 . . ?
C18 C17 H17B 109.9 . . ?
N5 C18 C17 122.6(2) . . ?
N5 C18 C19 106.2(2) . . ?
C19 C18 C17 131.2(3) . . ?
N7 C19 C18 105.4(2) . . ?
N7 C19 H19 127.3 . . ?
C18 C19 H19 127.3 . . ?
N8 C20 N7 114.1(3) . . ?
N8 C20 C21 126.1(3) . . ?
C21 C20 N7 119.8(2) . . ?
C20 C21 H21 121.5 . . ?
C22 C21 C20 117.0(3) . . ?
C22 C21 H21 121.5 . . ?
C21 C22 H22 120.6 . . ?
C23 C22 C21 118.7(3) . . ?
C23 C22 H22 120.6 . . ?
C22 C23 H23 120.4 . . ?
C24 C23 C22 119.1(3) . . ?
C24 C23 H23 120.4 . . ?
N8 C24 C23 123.5(3) . . ?
N8 C24 H24 118.3 . . ?
C23 C24 H24 118.3 . . ?
O2 C7A C1 111.0(3) . . ?
O1A C7A O2 122.9(4) . . ?
O1A C7A C1 126.1(3) . . ?
O4 C16A C6 110.8(3) . . ?
O3A C16A O4 123.9(4) . . ?
O3A C16A C6 125.3(3) . . ?
O2 C7B C1 89.1(8) . . ?
O1B C7B O2 139.5(14) . . ?
O1B C7B C1 130.3(12) . . ?
O4 C16B C6 124.1(12) . . ?
O4 C16B O3B 106.2(14) . . ?
O3B C16B C6 129.5(14) . . ?

loop_
_geom_bond_atom_site_label_1
_geom_bond_atom_site_label_2
_geom_bond_distance
_geom_bond_site_symmetry_2
_geom_bond_publ_flag
Pd1 Cl1 2.2971(8) . ?
Pd1 Cl2 2.2953(8) . ?
Pd1 N1 2.018(2) . ?
Pd1 N5 2.002(2) . ?
O2 C8 1.444(4) . ?
O2 C7A 1.371(4) . ?
O2 C7B 1.382(14) . ?
O4 C17 1.449(4) . ?
O4 C16A 1.312(4) . ?
O4 C16B 1.009(16) . ?
N1 N2 1.309(3) . ?
N1 C9 1.362(4) . ?
N2 N3 1.347(3) . ?
N3 C10 1.341(4) . ?
N3 C11 1.443(4) . ?
N4 C11 1.321(4) . ?
N4 C15 1.350(4) . ?
N5 N6 1.308(3) . ?
N5 C18 1.362(4) . ?
N6 N7 1.343(3) . ?
N7 C19 1.350(4) . ?
N7 C20 1.436(4) . ?
N8 C20 1.321(4) . ?
N8 C24 1.347(4) . ?
C1 C2 1.482(5) . ?
C1 C6 1.415(5) . ?
C1 C7A 1.478(5) . ?
C1 C7B 1.920(15) . ?
C2 H2 0.9500 . ?
C2 C3 1.368(5) . ?
C3 H3 0.9500 . ?
C3 C4 1.330(5) . ?
C4 H4A 0.9500 . ?
C4 C5 1.333(6) . ?
C5 H5 0.9500 . ?
C5 C6 1.331(5) . ?
C6 C16A 1.520(5) . ?
C6 C16B 1.614(15) . ?
C8 H8A 0.9900 . ?
C8 H8B 0.9900 . ?
C8 C9 1.486(5) . ?
C9 C10 1.363(4) . ?
C10 H10 0.9500 . ?
C11 C12 1.355(5) . ?
C12 H12 0.9500 . ?
C12 C13 1.379(5) . ?
C13 H13 0.9500 . ?
C13 C14 1.379(5) . ?
C14 H14 0.9500 . ?
C14 C15 1.368(5) . ?
C15 H15 0.9500 . ?
C17 H17A 0.9900 . ?
C17 H17B 0.9900 . ?
C17 C18 1.484(4) . ?
C18 C19 1.371(4) . ?
C19 H19 0.9500 . ?
C20 C21 1.384(4) . ?
C21 H21 0.9500 . ?
C21 C22 1.384(4) . ?
C22 H22 0.9500 . ?
C22 C23 1.381(5) . ?
C23 H23 0.9500 . ?
C23 C24 1.379(5) . ?
C24 H24 0.9500 . ?
O1A C7A 1.205(5) . ?
O3A C16A 1.206(5) . ?
O1B C7B 1.19(2) . ?
O3B C16B 1.178(18) . ?

loop_
_geom_torsion_atom_site_label_1
_geom_torsion_atom_site_label_2
_geom_torsion_atom_site_label_3
_geom_torsion_atom_site_label_4
_geom_torsion
_geom_torsion_site_symmetry_1
_geom_torsion_site_symmetry_2
_geom_torsion_site_symmetry_3
_geom_torsion_site_symmetry_4
_geom_torsion_publ_flag
Pd1 N1 N2 N3 -176.66(17) . . . . ?
Pd1 N1 C9 C8 -2.9(5) . . . . ?
Pd1 N1 C9 C10 176.0(2) . . . . ?
Pd1 N5 N6 N7 178.79(16) . . . . ?
Pd1 N5 C18 C17 1.4(4) . . . . ?
Pd1 N5 C18 C19 -178.51(19) . . . . ?
O2 C8 C9 N1 69.1(4) . . . . ?
O2 C8 C9 C10 -109.6(4) . . . . ?
O4 C17 C18 N5 -75.0(3) . . . . ?
O4 C17 C18 C19 104.8(3) . . . . ?
N1 N2 N3 C10 0.1(3) . . . . ?
N1 N2 N3 C11 178.0(2) . . . . ?
N1 C9 C10 N3 -0.4(3) . . . . ?
N2 N1 C9 C8 -178.5(3) . . . . ?
N2 N1 C9 C10 0.4(3) . . . . ?
N2 N3 C10 C9 0.2(3) . . . . ?
N2 N3 C11 N4 -176.1(2) . . . . ?
N2 N3 C11 C12 2.9(4) . . . . ?
N3 C11 C12 C13 -177.0(4) . . . . ?
N4 C11 C12 C13 1.9(6) . . . . ?
N5 N6 N7 C19 -0.3(3) . . . . ?
N5 N6 N7 C20 -178.8(2) . . . . ?
N5 C18 C19 N7 0.2(3) . . . . ?
N6 N5 C18 C17 179.6(2) . . . . ?
N6 N5 C18 C19 -0.3(3) . . . . ?
N6 N7 C19 C18 0.1(3) . . . . ?
N6 N7 C20 N8 -178.3(2) . . . . ?
N6 N7 C20 C21 0.5(4) . . . . ?
N7 C20 C21 C22 -178.4(3) . . . . ?
N8 C20 C21 C22 0.2(4) . . . . ?
C1 C2 C3 C4 2.4(5) . . . . ?
C1 C6 C16A O4 157.8(3) . . . . ?
C1 C6 C16A O3A -22.5(5) . . . . ?
C1 C6 C16B O4 52(2) . . . . ?
C1 C6 C16B O3B -122.3(18) . . . . ?
C2 C1 C6 C5 0.3(4) . . . . ?
C2 C1 C6 C16A 178.4(3) . . . . ?
C2 C1 C6 C16B 170.0(15) . . . . ?
C2 C1 C7A O2 117.6(3) . . . . ?
C2 C1 C7A O1A -63.8(5) . . . . ?
C2 C3 C4 C5 -1.4(6) . . . . ?
C3 C4 C5 C6 -0.3(6) . . . . ?
C4 C5 C6 C1 0.8(5) . . . . ?
C4 C5 C6 C16A -177.0(3) . . . . ?
C4 C5 C6 C16B -175.4(6) . . . . ?
C5 C6 C16A O4 -24.3(5) . . . . ?
C5 C6 C16A O3A 155.5(4) . . . . ?
C5 C6 C16B O4 -137.3(15) . . . . ?
C5 C6 C16B O3B 48.7(16) . . . . ?
C6 C1 C2 C3 -1.8(4) . . . . ?
C6 C1 C7A O2 -64.5(4) . . . . ?
C6 C1 C7A O1A 114.1(4) . . . . ?
C8 O2 C7A C1 159.1(3) . . . . ?
C8 O2 C7A O1A -19.6(5) . . . . ?
C8 O2 C7B C1 -161.6(4) . . . . ?
C8 O2 C7B O1B 7(2) . . . . ?
C8 C9 C10 N3 178.5(3) . . . . ?
C9 N1 N2 N3 -0.3(3) . . . . ?
C10 N3 C11 N4 1.4(4) . . . . ?
C10 N3 C11 C12 -179.6(3) . . . . ?
C11 N3 C10 C9 -177.5(3) . . . . ?
C11 N4 C15 C14 0.8(5) . . . . ?
C11 C12 C13 C14 -0.4(7) . . . . ?
C12 C13 C14 C15 -0.7(7) . . . . ?
C13 C14 C15 N4 0.5(6) . . . . ?
C15 N4 C11 N3 176.9(3) . . . . ?
C15 N4 C11 C12 -2.1(5) . . . . ?
C17 O4 C16A C6 179.3(3) . . . . ?
C17 O4 C16A O3A -0.5(5) . . . . ?
C17 O4 C16B C6 -134.9(10) . . . . ?
C17 O4 C16B O3B 40(2) . . . . ?
C17 C18 C19 N7 -179.7(3) . . . . ?
C18 N5 N6 N7 0.4(3) . . . . ?
C19 N7 C20 N8 3.4(4) . . . . ?
C19 N7 C20 C21 -177.8(3) . . . . ?
C20 N7 C19 C18 178.4(3) . . . . ?
C20 N8 C24 C23 -1.5(4) . . . . ?
C20 C21 C22 C23 -0.9(4) . . . . ?
C21 C22 C23 C24 0.4(4) . . . . ?
C22 C23 C24 N8 0.8(5) . . . . ?
C24 N8 C20 N7 179.6(2) . . . . ?
C24 N8 C20 C21 0.9(4) . . . . ?
C7A O2 C8 C9 164.1(3) . . . . ?
C7A C1 C2 C3 176.3(3) . . . . ?
C7A C1 C6 C5 -177.6(3) . . . . ?
C7A C1 C6 C16A 0.4(5) . . . . ?
C16A O4 C17 C18 129.4(3) . . . . ?
C7B O2 C8 C9 -137.4(6) . . . . ?
C7B C1 C2 C3 -175.3(14) . . . . ?
C7B C1 C6 C5 178.1(5) . . . . ?
C7B C1 C6 C16B -12.1(16) . . . . ?
C16B O4 C17 C18 -151.2(16) . . . . ?
